data_7050999
loop_
_publ_author_name
'Collings, Jonathan C.'
'Roscoe, Karl P.'
'Robins, Edward G.'
'Batsanov, Andrei S.'
'Stimson, Lorna M.'
'Howard, Judith A. K.'
'Clark, Stewart J.'
'Marder, Todd B.'

_publ_section_title
;
  Arene--perfluoroarene interactions in crystal engineering 8: structures
  of 1:1 complexes of hexafluorobenzene with fused-ring polyaromatic
  hydrocarbons
;
_journal_issue 12
_journal_name_full 'New Journal of Chemistry'
_journal_page_first 1740
_journal_page_last 1746
_journal_paper_doi 10.1039/B207102A
_journal_volume 26
_journal_year 2002
_chemical_formula_moiety 'C18 H12,C6 F6'
_chemical_formula_sum 'C24 H12 F6'
_chemical_formula_weight 414.34
_chemical_name_systematic
;
hexafluorobenzene : triphenylene
;
_space_group_IT_number 14
_symmetry_cell_setting monoclinic
_symmetry_space_group_name_Hall '-P 2ybc'
_symmetry_space_group_name_H-M 'P 1 21/c 1'
_atom_sites_solution_hydrogens geom
_atom_sites_solution_primary direct
_atom_sites_solution_secondary difmap
_audit_creation_method SHELXL-97
_cell_angle_alpha 90.00
_cell_angle_beta 92.55(1)
_cell_angle_gamma 90.00
_cell_formula_units_Z 4
_cell_length_a 13.935(2)
_cell_length_b 7.211(2)
_cell_length_c 17.370(8)
_cell_measurement_reflns_used 521
_cell_measurement_temperature 120(2)
_cell_measurement_theta_max 22.3
_cell_measurement_theta_min 10.2
_cell_volume 1743.7(10)
_computing_cell_refinement 'Bruker SMART'
_computing_data_collection 'Bruker SMART'
_computing_data_reduction 'Bruker SHELXTL'
_computing_molecular_graphics 'Bruker SHELXTL'
_computing_publication_material 'Bruker SHELXTL'
_computing_structure_refinement 'SHELXL-97 (Sheldrick, 1997)'
_computing_structure_solution 'SHELXS-97 (Sheldrick, 1990)'
_diffrn_ambient_temperature 120(2)
_diffrn_detector_area_resol_mean 8
_diffrn_measured_fraction_theta_full 0.999
_diffrn_measured_fraction_theta_max 0.999
_diffrn_measurement_device_type 'SMART 1K CCD area detector'
_diffrn_measurement_method '\w scans'
_diffrn_radiation_monochromator graphite
_diffrn_radiation_source 'fine-focus sealed tube'
_diffrn_radiation_type MoK\a
_diffrn_radiation_wavelength 0.71073
_diffrn_reflns_av_R_equivalents 0.1439
_diffrn_reflns_av_sigmaI/netI 0.1020
_diffrn_reflns_limit_h_max 16
_diffrn_reflns_limit_h_min -16
_diffrn_reflns_limit_k_max 8
_diffrn_reflns_limit_k_min -8
_diffrn_reflns_limit_l_max 16
_diffrn_reflns_limit_l_min -20
_diffrn_reflns_number 10590
_diffrn_reflns_theta_full 25.00
_diffrn_reflns_theta_max 25.00
_diffrn_reflns_theta_min 1.17
_diffrn_standards_decay_% 0.1
_exptl_absorpt_coefficient_mu 0.136
_exptl_absorpt_correction_type none
_exptl_crystal_colour colourless
_exptl_crystal_density_diffrn 1.578
_exptl_crystal_density_method 'not measured'
_exptl_crystal_description needle
_exptl_crystal_F_000 840
_exptl_crystal_size_max 0.50
_exptl_crystal_size_mid 0.09
_exptl_crystal_size_min 0.06
_refine_diff_density_max 0.410
_refine_diff_density_min -0.383
_refine_diff_density_rms 0.106
_refine_ls_extinction_method none
_refine_ls_goodness_of_fit_ref 1.128
_refine_ls_hydrogen_treatment constr
_refine_ls_matrix_type full
_refine_ls_number_parameters 272
_refine_ls_number_reflns 3075
_refine_ls_number_restraints 0
_refine_ls_restrained_S_all 1.128
_refine_ls_R_factor_all 0.1674
_refine_ls_R_factor_gt 0.1019
_refine_ls_shift/su_max 0.000
_refine_ls_shift/su_mean 0.000
_refine_ls_structure_factor_coef Fsqd
_refine_ls_weighting_details 'calc w==1/[\s^2^(Fo^2^)+(0.0896P)^2^+6.6P] where P==(Fo^2^+2Fc^2^)/3'
_refine_ls_weighting_scheme calc
_refine_ls_wR_factor_gt 0.2446
_refine_ls_wR_factor_ref 0.2850
_reflns_number_gt 1722
_reflns_number_total 3075
_reflns_threshold_expression I>2\s(I)
_cod_data_source_file b207102a.txt
_cod_data_source_block (5)
_cod_depositor_comments
;
The following automatic conversions were performed:
'_symmetry_cell_setting' value 'Monoclinic' changed to 'monoclinic'
according to '/home/saulius/struct/CIF-dictionaries/cif_core.dic'
dictionary named 'cif_core.dic' version 2.4.1 from 2010-06-29.

Automatic conversion script
Id: cif_fix_enum 1527 2010-12-29 10:47:43Z saulius 
;
_cod_database_code 7050999

loop_
_symmetry_equiv_pos_as_xyz
'x, y, z'
'-x, y+1/2, -z+1/2'
'-x, -y, -z'
'x, -y-1/2, z-1/2'

loop_
_atom_site_label
_atom_site_type_symbol
_atom_site_fract_x
_atom_site_fract_y
_atom_site_fract_z
_atom_site_U_iso_or_equiv
_atom_site_adp_type
_atom_site_occupancy
_atom_site_symmetry_multiplicity
_atom_site_calc_flag
_atom_site_refinement_flags
_atom_site_disorder_assembly
_atom_site_disorder_group
C1 C 0.4390(5) 0.1688(9) 0.6058(4) 0.0292(16) Uani 1 1 d . . .
H1 H 0.4718 0.1809 0.5593 0.035 Uiso 1 1 d R . .
C2 C 0.4827(5) 0.2252(9) 0.6732(4) 0.0335(17) Uani 1 1 d . . .
H2 H 0.5456 0.2754 0.6728 0.040 Uiso 1 1 d R . .
C3 C 0.4375(5) 0.2113(9) 0.7427(4) 0.0367(18) Uani 1 1 d . . .
H3 H 0.4686 0.2516 0.7894 0.044 Uiso 1 1 d R . .
C4 C 0.3467(5) 0.1378(9) 0.7418(4) 0.0317(16) Uani 1 1 d . . .
H4 H 0.3147 0.1293 0.7888 0.038 Uiso 1 1 d R . .
C5 C 0.1533(5) -0.0269(9) 0.7433(4) 0.0335(17) Uani 1 1 d . . .
H5 H 0.1858 0.0053 0.7906 0.040 Uiso 1 1 d R . .
C6 C 0.0610(5) -0.0969(10) 0.7433(4) 0.0379(18) Uani 1 1 d . . .
H6 H 0.0300 -0.1104 0.7906 0.045 Uiso 1 1 d R . .
C7 C 0.0132(5) -0.1480(9) 0.6746(5) 0.0365(18) Uani 1 1 d . . .
H7 H -0.0501 -0.1970 0.6749 0.044 Uiso 1 1 d R . .
C8 C 0.0580(5) -0.1271(9) 0.6062(4) 0.0338(17) Uani 1 1 d . . .
H8 H 0.0248 -0.1605 0.5593 0.041 Uiso 1 1 d R . .
C9 C 0.1566(5) -0.0948(9) 0.4602(4) 0.0331(17) Uani 1 1 d . . .
H9 H 0.0936 -0.1449 0.4601 0.040 Uiso 1 1 d R . .
C10 C 0.2011(5) -0.0802(10) 0.3920(4) 0.0382(18) Uani 1 1 d . . .
H10 H 0.1684 -0.1159 0.3452 0.046 Uiso 1 1 d R . .
C11 C 0.2963(5) -0.0112(9) 0.3915(4) 0.0383(18) Uani 1 1 d . . .
H11 H 0.3289 -0.0034 0.3447 0.046 Uiso 1 1 d R . .
C12 C 0.3405(5) 0.0443(9) 0.4600(4) 0.0343(17) Uani 1 1 d . . .
H12 H 0.4037 0.0933 0.4594 0.041 Uiso 1 1 d R . .
C13 C 0.3450(4) 0.0919(8) 0.6035(4) 0.0246(14) Uani 1 1 d . . .
C14 C 0.2992(4) 0.0747(8) 0.6738(4) 0.0259(15) Uani 1 1 d . . .
C15 C 0.1996(4) -0.0025(8) 0.6736(4) 0.0264(15) Uani 1 1 d . . .
C16 C 0.1528(4) -0.0564(8) 0.6045(4) 0.0263(15) Uani 1 1 d . . .
C17 C 0.2017(4) -0.0376(8) 0.5313(4) 0.0262(15) Uani 1 1 d . . .
C18 C 0.2958(4) 0.0314(8) 0.5312(4) 0.0251(15) Uani 1 1 d . . .
C21 C 0.2068(5) 0.4535(9) 0.4988(4) 0.0307(16) Uani 1 1 d . . .
C22 C 0.2997(5) 0.5191(9) 0.4984(4) 0.0334(17) Uani 1 1 d . . .
C23 C 0.3458(4) 0.5805(9) 0.5658(4) 0.0285(16) Uani 1 1 d . . .
C24 C 0.3009(5) 0.5675(8) 0.6344(4) 0.0269(15) Uani 1 1 d . . .
C25 C 0.2086(5) 0.4981(8) 0.6353(4) 0.0270(15) Uani 1 1 d . . .
C26 C 0.1614(4) 0.4416(9) 0.5678(4) 0.0274(15) Uani 1 1 d . . .
F21 F 0.1610(3) 0.3997(5) 0.4336(2) 0.0448(11) Uani 1 1 d . . .
F22 F 0.3450(3) 0.5286(6) 0.4316(2) 0.0486(12) Uani 1 1 d . . .
F23 F 0.4366(3) 0.6444(5) 0.5652(2) 0.0415(11) Uani 1 1 d . . .
F24 F 0.3449(3) 0.6247(5) 0.7000(2) 0.0371(10) Uani 1 1 d . . .
F25 F 0.1648(3) 0.4829(6) 0.7021(2) 0.0397(11) Uani 1 1 d . . .
F26 F 0.0701(3) 0.3773(5) 0.5682(2) 0.0418(11) Uani 1 1 d . . .

loop_
_atom_site_aniso_label
_atom_site_aniso_U_11
_atom_site_aniso_U_22
_atom_site_aniso_U_33
_atom_site_aniso_U_23
_atom_site_aniso_U_13
_atom_site_aniso_U_12
C1 0.028(3) 0.025(3) 0.035(4) 0.004(3) 0.005(3) 0.004(3)
C2 0.025(4) 0.026(4) 0.050(5) 0.002(3) -0.005(3) 0.005(3)
C3 0.037(4) 0.029(4) 0.044(5) -0.006(3) -0.002(4) 0.006(3)
C4 0.029(4) 0.036(4) 0.030(4) 0.000(3) 0.000(3) 0.004(3)
C5 0.037(4) 0.027(4) 0.037(4) 0.000(3) 0.003(3) 0.001(3)
C6 0.032(4) 0.034(4) 0.049(5) 0.009(4) 0.014(3) 0.004(3)
C7 0.024(3) 0.021(3) 0.065(5) 0.005(3) 0.001(4) 0.001(3)
C8 0.033(4) 0.018(3) 0.050(5) 0.003(3) 0.002(3) 0.004(3)
C9 0.036(4) 0.017(3) 0.046(5) 0.002(3) -0.003(3) 0.002(3)
C10 0.054(5) 0.031(4) 0.029(4) 0.000(3) -0.004(4) 0.009(3)
C11 0.049(4) 0.028(4) 0.039(5) 0.001(3) 0.008(4) 0.010(3)
C12 0.041(4) 0.021(3) 0.041(5) 0.002(3) 0.007(3) 0.005(3)
C13 0.027(3) 0.015(3) 0.032(4) 0.002(3) 0.005(3) 0.004(3)
C14 0.019(3) 0.016(3) 0.043(4) 0.001(3) -0.001(3) 0.008(3)
C15 0.027(3) 0.018(3) 0.034(4) 0.000(3) 0.004(3) 0.009(3)
C16 0.027(3) 0.012(3) 0.040(4) 0.002(3) 0.004(3) 0.007(3)
C17 0.024(3) 0.015(3) 0.040(4) 0.000(3) 0.001(3) 0.004(3)
C18 0.026(3) 0.014(3) 0.035(4) 0.003(3) 0.004(3) 0.003(3)
C21 0.040(4) 0.017(3) 0.035(4) 0.001(3) -0.003(3) 0.004(3)
C22 0.042(4) 0.019(3) 0.039(5) 0.002(3) 0.009(3) 0.004(3)
C23 0.029(4) 0.018(3) 0.039(4) 0.004(3) 0.004(3) 0.003(3)
C24 0.039(4) 0.013(3) 0.028(4) -0.003(3) -0.005(3) 0.010(3)
C25 0.033(4) 0.018(3) 0.031(4) 0.002(3) 0.005(3) 0.006(3)
C26 0.027(3) 0.019(3) 0.036(4) 0.001(3) 0.001(3) 0.001(3)
F21 0.069(3) 0.031(2) 0.033(2) -0.0031(19) -0.009(2) 0.003(2)
F22 0.070(3) 0.034(2) 0.044(3) 0.005(2) 0.018(2) 0.004(2)
F23 0.028(2) 0.031(2) 0.065(3) 0.009(2) 0.0074(19) -0.0058(18)
F24 0.041(2) 0.029(2) 0.040(2) -0.0010(19) -0.0048(18) 0.0026(18)
F25 0.042(2) 0.039(2) 0.039(2) -0.0012(19) 0.0092(19) 0.0057(19)
F26 0.033(2) 0.030(2) 0.062(3) -0.002(2) 0.0005(19) -0.0053(18)

loop_
_atom_type_symbol
_atom_type_description
_atom_type_scat_dispersion_real
_atom_type_scat_dispersion_imag
_atom_type_scat_source
C C 0.0033 0.0016 'International Tables Vol C Tables 4.2.6.8 and 6.1.1.4'
H H 0.0000 0.0000 'International Tables Vol C Tables 4.2.6.8 and 6.1.1.4'
F F 0.0171 0.0103 'International Tables Vol C Tables 4.2.6.8 and 6.1.1.4'

loop_
_geom_angle_atom_site_label_1
_geom_angle_atom_site_label_2
_geom_angle_atom_site_label_3
_geom_angle
_geom_angle_site_symmetry_1
_geom_angle_site_symmetry_3
_geom_angle_publ_flag
C2 C1 C13 121.2(6) . . ?
C1 C2 C3 121.6(6) . . ?
C4 C3 C2 118.2(7) . . ?
C3 C4 C14 122.3(7) . . ?
C6 C5 C15 120.6(7) . . ?
C5 C6 C7 120.5(7) . . ?
C8 C7 C6 119.6(6) . . ?
C7 C8 C16 121.1(7) . . ?
C10 C9 C17 122.1(7) . . ?
C9 C10 C11 119.6(7) . . ?
C12 C11 C10 118.7(7) . . ?
C11 C12 C18 122.7(7) . . ?
C14 C13 C1 117.6(6) . . ?
C14 C13 C18 120.1(6) . . ?
C1 C13 C18 122.3(6) . . ?
C4 C14 C13 119.1(6) . . ?
C4 C14 C15 121.6(6) . . ?
C13 C14 C15 119.2(6) . . ?
C16 C15 C5 119.3(6) . . ?
C16 C15 C14 120.2(6) . . ?
C5 C15 C14 120.4(6) . . ?
C15 C16 C8 118.9(6) . . ?
C15 C16 C17 120.0(6) . . ?
C8 C16 C17 121.1(6) . . ?
C18 C17 C9 118.6(6) . . ?
C18 C17 C16 120.1(6) . . ?
C9 C17 C16 121.3(6) . . ?
C17 C18 C12 118.2(6) . . ?
C17 C18 C13 120.3(6) . . ?
C12 C18 C13 121.4(6) . . ?
F21 C21 C22 120.6(6) . . ?
F21 C21 C26 119.9(6) . . ?
C22 C21 C26 119.5(6) . . ?
F22 C22 C21 120.0(6) . . ?
F22 C22 C23 119.6(6) . . ?
C21 C22 C23 120.4(6) . . ?
F23 C23 C24 119.6(6) . . ?
F23 C23 C22 120.3(6) . . ?
C24 C23 C22 120.0(6) . . ?
F24 C24 C23 120.6(6) . . ?
F24 C24 C25 119.6(6) . . ?
C23 C24 C25 119.7(6) . . ?
F25 C25 C24 120.1(6) . . ?
F25 C25 C26 119.6(6) . . ?
C24 C25 C26 120.4(6) . . ?
F26 C26 C25 120.6(6) . . ?
F26 C26 C21 119.5(6) . . ?
C25 C26 C21 119.9(6) . . ?

loop_
_geom_bond_atom_site_label_1
_geom_bond_atom_site_label_2
_geom_bond_distance
_geom_bond_site_symmetry_2
_geom_bond_publ_flag
C1 C2 1.358(9) . ?
C1 C13 1.420(9) . ?
C2 C3 1.390(10) . ?
C3 C4 1.371(9) . ?
C4 C14 1.404(9) . ?
C5 C6 1.382(9) . ?
C5 C15 1.407(9) . ?
C6 C7 1.390(10) . ?
C7 C8 1.375(10) . ?
C8 C16 1.418(9) . ?
C9 C10 1.365(10) . ?
C9 C17 1.421(9) . ?
C10 C11 1.417(10) . ?
C11 C12 1.375(10) . ?
C12 C18 1.412(10) . ?
C13 C14 1.408(9) . ?
C13 C18 1.471(9) . ?
C14 C15 1.496(8) . ?
C15 C16 1.395(9) . ?
C16 C17 1.476(9) . ?
C17 C18 1.403(8) . ?
C21 F21 1.333(7) . ?
C21 C22 1.378(9) . ?
C21 C26 1.382(10) . ?
C22 F22 1.347(8) . ?
C22 C23 1.383(9) . ?
C23 F23 1.347(7) . ?
C23 C24 1.374(9) . ?
C24 F24 1.336(7) . ?
C24 C25 1.380(9) . ?
C25 F25 1.340(7) . ?
C25 C26 1.381(9) . ?
C26 F26 1.354(7) . ?

loop_
_cod_related_entry_id
_cod_related_entry_database
_cod_related_entry_code
1 ChemSpider 21142144
